data_1521279
loop_
_publ_author_name
'Reinholdt, Anders'
'Vibenholt, Johan E.'
'Morsing, Thorbj\/orn J.'
'Schau-Magnussen, Magnus'
'Reeler, Nini E. A.'
'Bendix, Jesper'

_publ_section_title
;
 Carbide complexes as \p-acceptor ligands
;
_journal_issue 10
_journal_name_full 'Chem. Sci.'
_journal_page_first 5815
_journal_paper_doi 10.1039/C5SC02077H
_journal_volume 6
_journal_year 2015
_chemical_formula_moiety 'C42 H71 Cl4 N P2 Pt Ru, C H Cl3'
_chemical_formula_sum 'C43 H72 Cl7 N P2 Pt Ru'
_chemical_formula_weight 1209.26
_chemical_name_systematic
;
 ?
;
_space_group_crystal_system triclinic
_space_group_IT_number 2
_space_group_name_Hall '-P 1'
_space_group_name_H-M_alt 'P -1'
_symmetry_space_group_name_Hall '-P 1'
_symmetry_space_group_name_H-M 'P -1'
_atom_sites_solution_hydrogens geom
_atom_sites_solution_primary iterative
_audit_creation_date 2015-05-25
_audit_creation_method
;
Olex2 1.2
(compiled 2015.01.26 svn.r3150 for OlexSys, GUI svn.r4998)
;
_audit_update_record
;
2015-05-26 deposited with the CCDC.
2015-07-07 downloaded from the CCDC.
;
_cell_angle_alpha 85.8029(11)
_cell_angle_beta 78.4958(10)
_cell_angle_gamma 76.9593(10)
_cell_formula_units_Z 2
_cell_length_a 9.6223(3)
_cell_length_b 14.2389(5)
_cell_length_c 18.6464(7)
_cell_measurement_reflns_used 9952
_cell_measurement_temperature 122(2)
_cell_measurement_theta_max 30.54
_cell_measurement_theta_min 2.38
_cell_volume 2437.81(15)
_computing_molecular_graphics 'Olex2 (Dolomanov et al., 2009)'
_computing_publication_material 'Olex2 (Dolomanov et al., 2009)'
_computing_structure_refinement 'ShelXL (Sheldrick, 2008)'
_computing_structure_solution 'olex2.solve (Bourhis et al., 2015)'
_diffrn_ambient_temperature 122(2)
_diffrn_measured_fraction_theta_full 0.996
_diffrn_measured_fraction_theta_max 0.997
_diffrn_measurement_device_type 'Bruker APEX-II CCD'
_diffrn_measurement_method '\f and \w scans'
_diffrn_radiation_type MoK\a
_diffrn_radiation_wavelength 0.71073
_diffrn_reflns_av_R_equivalents 0.0455
_diffrn_reflns_av_unetI/netI 0.0555
_diffrn_reflns_laue_measured_fraction_full 0.996
_diffrn_reflns_laue_measured_fraction_max 0.997
_diffrn_reflns_limit_h_max 12
_diffrn_reflns_limit_h_min -12
_diffrn_reflns_limit_k_max 18
_diffrn_reflns_limit_k_min -18
_diffrn_reflns_limit_l_max 24
_diffrn_reflns_limit_l_min -24
_diffrn_reflns_number 30567
_diffrn_reflns_point_group_measured_fraction_full 0.996
_diffrn_reflns_point_group_measured_fraction_max 0.997
_diffrn_reflns_theta_full 25.242
_diffrn_reflns_theta_max 27.877
_diffrn_reflns_theta_min 2.212
_diffrn_standards_number 0
_exptl_absorpt_coefficient_mu 3.656
_exptl_absorpt_correction_T_max 0.7461
_exptl_absorpt_correction_T_min 0.3431
_exptl_absorpt_correction_type multi-scan
_exptl_absorpt_process_details
;
SADABS-2014/3 (Bruker,2014/3) was used for absorption correction.
wR2(int) was 0.1059 before and 0.0526 after correction.
The Ratio of minimum to maximum transmission is 0.4599.
The \l/2 correction factor is Not present.
;
_exptl_crystal_colour 'clear orange'
_exptl_crystal_colour_lustre clear
_exptl_crystal_colour_primary orange
_exptl_crystal_density_diffrn 1.647
_exptl_crystal_description rod
_exptl_crystal_F_000 1216
_exptl_crystal_size_max 0.12
_exptl_crystal_size_mid 0.02
_exptl_crystal_size_min 0.01
_refine_diff_density_max 1.246
_refine_diff_density_min -0.811
_refine_diff_density_rms 0.128
_refine_ls_extinction_method none
_refine_ls_goodness_of_fit_ref 1.037
_refine_ls_hydrogen_treatment constr
_refine_ls_matrix_type full
_refine_ls_number_parameters 503
_refine_ls_number_reflns 11589
_refine_ls_number_restraints 0
_refine_ls_restrained_S_all 1.037
_refine_ls_R_factor_all 0.0452
_refine_ls_R_factor_gt 0.0317
_refine_ls_shift/su_max 0.001
_refine_ls_shift/su_mean 0.000
_refine_ls_structure_factor_coef Fsqd
_refine_ls_weighting_details 'w=1/[\s^2^(Fo^2^)+(0.0190P)^2^+0.5140P] where P=(Fo^2^+2Fc^2^)/3'
_refine_ls_weighting_scheme calc
_refine_ls_wR_factor_gt 0.0603
_refine_ls_wR_factor_ref 0.0641
_reflns_Friedel_coverage 0.000
_reflns_number_gt 9665
_reflns_number_total 11589
_reflns_threshold_expression 'I > 2\s(I)'
_cod_data_source_file c5sc02077h2.cif
_cod_data_source_block mo_scan_0m-1
_cod_depositor_comments 'Adding full bibliography for 1521279--1521290.cif.'
_cod_database_code 1521279
_shelxl_version_number 2013-3
_shelx_space_group_comment
;
The symmetry employed for this shelxl refinement is uniquely defined
by the following loop, which should always be used as a source of
symmetry information in preference to the above space-group names.
They are only intended as comments.
;
_shelx_estimated_absorpt_t_max 0.964
_shelx_estimated_absorpt_t_min 0.668
_olex2_refinement_description
;
1. Fixed Uiso
 At 1.2 times of:
  All C(H) groups, All C(H,H) groups, All C(H,H,H,H) groups
2. Uiso/Uaniso restraints and constraints
Uanis(C28A) = Uanis(C28)
Uanis(C30) = Uanis(C30A)
3. Others
 Sof(H25A)=Sof(C30A)=Sof(H30C)=Sof(H30D)=Sof(C28A)=Sof(H28C)=Sof(H28D)=
 Sof(H29C)=Sof(H29D)=Sof(H27C)=Sof(H27D)=1-FVAR(1)
 Sof(H25)=Sof(C30)=Sof(H30A)=Sof(H30B)=Sof(C28)=Sof(H28A)=Sof(H28B)=Sof(H29A)=
 Sof(H29B)=Sof(H27A)=Sof(H27B)=FVAR(1)
4.a Ternary CH refined with riding coordinates:
 C19(H19), C37(H37), C13(H13), C25(H25), C25(H25A), C31(H31), C7(H7), C43(H43)
4.b Secondary CH2 refined with riding coordinates:
 C23(H23A,H23B), C24(H24A,H24B), C39(H39A,H39B), C34(H34A,H34B), C32(H32A,
 H32B), C36(H36A,H36B), C12(H12A,H12B), C9(H9A,H9B), C38(H38A,H38B), C11(H11A,
 H11B), C22(H22A,H22B), C17(H17A,H17B), C20(H20A,H20B), C14(H14A,H14B),
 C41(H41A,H41B), C18(H18A,H18B), C10(H10A,H10B), C42(H42A,H42B), C16(H16A,H16B),
  C8(H8A,H8B), C40(H40A,H40B), C33(H33A,H33B), C21(H21A,H21B), C15(H15A,H15B),
 C30(H30A,H30B), C35(H35A,H35B), C28(H28A,H28B), C30A(H30C,H30D), C28A(H28C,
 H28D), C29(H29A,H29B), C29(H29C,H29D), C26(H26A,H26B), C27(H27A,H27B),
 C27(H27C,H27D)
4.c Aromatic/amide H refined with riding coordinates:
 C3(H3), C5(H5), C2(H2), C4(H4), C6(H6)
;
_olex2_submission_special_instructions 'No special instructions were received'

loop_
_space_group_symop_operation_xyz
'x, y, z'
'-x, -y, -z'

loop_
_atom_site_label
_atom_site_type_symbol
_atom_site_fract_x
_atom_site_fract_y
_atom_site_fract_z
_atom_site_U_iso_or_equiv
_atom_site_adp_type
_atom_site_occupancy
_atom_site_site_symmetry_order
_atom_site_calc_flag
_atom_site_refinement_flags_posn
_atom_site_refinement_flags_occupancy
_atom_site_disorder_assembly
_atom_site_disorder_group
Pt1 Pt 0.14243(2) 0.07361(2) 0.71244(2) 0.01443(4) Uani 1 1 d . . . .
Ru1 Ru -0.17140(3) 0.26432(2) 0.73481(2) 0.01091(6) Uani 1 1 d . . . .
Cl2 Cl -0.05855(9) 0.39650(6) 0.71055(4) 0.01648(17) Uani 1 1 d . . . .
Cl4 Cl 0.28691(9) 0.17948(6) 0.66519(5) 0.02303(19) Uani 1 1 d . . . .
Cl1 Cl -0.35661(9) 0.17726(6) 0.76632(5) 0.01729(17) Uani 1 1 d . . . .
Cl3 Cl 0.00212(10) -0.03799(6) 0.75085(6) 0.0293(2) Uani 1 1 d . . . .
P1 P -0.22252(9) 0.28257(6) 0.61177(5) 0.01278(17) Uani 1 1 d . . . .
P2 P -0.18140(9) 0.28778(6) 0.86469(5) 0.01335(17) Uani 1 1 d . . . .
Cl7 Cl -0.15559(11) 0.78851(7) 0.86001(6) 0.0359(2) Uani 1 1 d . . . .
Cl5 Cl -0.02157(15) 0.62135(9) 0.77309(7) 0.0544(4) Uani 1 1 d . . . .
Cl6 Cl 0.15574(12) 0.72040(9) 0.83337(7) 0.0463(3) Uani 1 1 d . . . .
N1 N 0.3311(3) -0.0313(2) 0.71997(16) 0.0198(6) Uani 1 1 d . . . .
C23 C -0.4868(4) 0.5607(2) 0.6066(2) 0.0227(8) Uani 1 1 d . . . .
H23A H -0.4701 0.6244 0.6159 0.027 Uiso 1 1 calc R . . .
H23B H -0.4963 0.5604 0.5548 0.027 Uiso 1 1 calc R . . .
C24 C -0.3570(3) 0.4819(2) 0.6205(2) 0.0179(7) Uani 1 1 d . . . .
H24A H -0.3441 0.4841 0.6717 0.021 Uiso 1 1 calc R . . .
H24B H -0.2676 0.4930 0.5875 0.021 Uiso 1 1 calc R . . .
C39 C 0.1065(4) 0.3654(3) 0.9791(2) 0.0249(8) Uani 1 1 d . . . .
H39A H 0.1004 0.3752 1.0317 0.030 Uiso 1 1 calc R . . .
H39B H 0.1068 0.4283 0.9527 0.030 Uiso 1 1 calc R . . .
C34 C -0.5076(4) 0.5880(3) 0.8580(2) 0.0270(9) Uani 1 1 d . . . .
H34A H -0.5863 0.6440 0.8753 0.032 Uiso 1 1 calc R . . .
H34B H -0.4732 0.5981 0.8049 0.032 Uiso 1 1 calc R . . .
C1 C -0.0253(3) 0.1730(2) 0.71888(17) 0.0138(7) Uani 1 1 d . . . .
C32 C -0.2622(4) 0.4937(2) 0.8769(2) 0.0201(8) Uani 1 1 d . . . .
H32A H -0.1850 0.4905 0.9056 0.024 Uiso 1 1 calc R . . .
H32B H -0.2190 0.5000 0.8244 0.024 Uiso 1 1 calc R . . .
C36 C -0.4458(4) 0.4079(2) 0.85006(19) 0.0186(7) Uani 1 1 d . . . .
H36A H -0.4090 0.4100 0.7966 0.022 Uiso 1 1 calc R . . .
H36B H -0.4867 0.3495 0.8620 0.022 Uiso 1 1 calc R . . .
C19 C -0.3824(3) 0.3824(2) 0.60680(19) 0.0156(7) Uani 1 1 d . . . .
H19 H -0.3989 0.3851 0.5553 0.019 Uiso 1 1 calc R . . .
C12 C 0.0607(4) 0.2394(3) 0.5273(2) 0.0259(9) Uani 1 1 d . . . .
H12A H 0.0895 0.2133 0.5741 0.031 Uiso 1 1 calc R . . .
H12B H 0.0398 0.1864 0.5026 0.031 Uiso 1 1 calc R . . .
C37 C -0.0143(3) 0.3111(2) 0.88759(18) 0.0168(7) Uani 1 1 d . . . .
H37 H -0.0017 0.3733 0.8614 0.020 Uiso 1 1 calc R . . .
C13 C -0.2771(4) 0.1771(2) 0.58281(18) 0.0156(7) Uani 1 1 d . . . .
H13 H -0.3661 0.1703 0.6193 0.019 Uiso 1 1 calc R . . .
C9 C 0.0078(4) 0.4006(3) 0.4226(2) 0.0246(8) Uani 1 1 d . . . .
H9A H -0.0208 0.4264 0.3756 0.029 Uiso 1 1 calc R . . .
H9B H 0.0282 0.4540 0.4472 0.029 Uiso 1 1 calc R . . .
C38 C -0.0244(4) 0.3290(3) 0.96896(19) 0.0209(8) Uani 1 1 d . . . .
H38A H -0.1143 0.3772 0.9868 0.025 Uiso 1 1 calc R . . .
H38B H -0.0287 0.2684 0.9980 0.025 Uiso 1 1 calc R . . .
C3 C 0.4675(5) -0.1937(3) 0.7140(2) 0.0350(10) Uani 1 1 d . . . .
H3 H 0.4751 -0.2588 0.7025 0.042 Uiso 1 1 calc R . . .
C11 C 0.1855(4) 0.2772(3) 0.4789(2) 0.0339(10) Uani 1 1 d . . . .
H11A H 0.2124 0.3261 0.5055 0.041 Uiso 1 1 calc R . . .
H11B H 0.2714 0.2234 0.4679 0.041 Uiso 1 1 calc R . . .
C22 C -0.6268(4) 0.5450(3) 0.6560(2) 0.0237(8) Uani 1 1 d . . . .
H22A H -0.6203 0.5503 0.7078 0.028 Uiso 1 1 calc R . . .
H22B H -0.7095 0.5955 0.6449 0.028 Uiso 1 1 calc R . . .
C17 C -0.3870(4) 0.1014(3) 0.4968(2) 0.0271(9) Uani 1 1 d . . . .
H17A H -0.4749 0.1004 0.5347 0.032 Uiso 1 1 calc R . . .
H17B H -0.4159 0.1081 0.4483 0.032 Uiso 1 1 calc R . . .
C20 C -0.5230(3) 0.3660(2) 0.6561(2) 0.0209(8) Uani 1 1 d . . . .
H20A H -0.5407 0.3031 0.6452 0.025 Uiso 1 1 calc R . . .
H20B H -0.5125 0.3636 0.7079 0.025 Uiso 1 1 calc R . . .
C25 C -0.2484(4) 0.1928(2) 0.9260(2) 0.0236(8) Uani 1 1 d . . . .
H25 H -0.3274 0.1793 0.9033 0.028 Uiso 0.844(5) 1 calc R P A 1
H25A H -0.2168 0.2133 0.9693 0.028 Uiso 0.156(5) 1 calc R P A 2
C5 C 0.5628(4) -0.0733(3) 0.7567(2) 0.0311(9) Uani 1 1 d . . . .
H5 H 0.6371 -0.0544 0.7751 0.037 Uiso 1 1 calc R . . .
C2 C 0.3463(4) -0.1240(3) 0.7047(2) 0.0263(9) Uani 1 1 d . . . .
H2 H 0.2709 -0.1425 0.6868 0.032 Uiso 1 1 calc R . . .
C4 C 0.5760(4) -0.1681(3) 0.7400(2) 0.0347(10) Uani 1 1 d . . . .
H4 H 0.6602 -0.2152 0.7465 0.042 Uiso 1 1 calc R . . .
C31 C -0.3193(3) 0.4009(2) 0.89039(18) 0.0151(7) Uani 1 1 d . . . .
H31 H -0.3587 0.3956 0.9440 0.018 Uiso 1 1 calc R . . .
C14 C -0.1681(4) 0.0821(2) 0.5890(2) 0.0246(8) Uani 1 1 d . . . .
H14A H -0.1439 0.0748 0.6386 0.029 Uiso 1 1 calc R . . .
H14B H -0.0775 0.0830 0.5530 0.029 Uiso 1 1 calc R . . .
C7 C -0.0762(3) 0.3198(2) 0.54280(18) 0.0149(7) Uani 1 1 d . . . .
H7 H -0.0473 0.3720 0.5657 0.018 Uiso 1 1 calc R . . .
C41 C 0.2568(4) 0.2728(3) 0.8704(2) 0.0294(9) Uani 1 1 d . . . .
H41A H 0.3455 0.2229 0.8542 0.035 Uiso 1 1 calc R . . .
H41B H 0.2650 0.3321 0.8401 0.035 Uiso 1 1 calc R . . .
C18 C -0.3244(4) 0.1878(3) 0.5080(2) 0.0264(9) Uani 1 1 d . . . .
H18A H -0.3986 0.2482 0.5058 0.032 Uiso 1 1 calc R . . .
H18B H -0.2398 0.1914 0.4686 0.032 Uiso 1 1 calc R . . .
C10 C 0.1431(4) 0.3219(3) 0.4076(2) 0.0235(8) Uani 1 1 d . . . .
H10A H 0.2237 0.3490 0.3785 0.028 Uiso 1 1 calc R . . .
H10B H 0.1259 0.2715 0.3787 0.028 Uiso 1 1 calc R . . .
C42 C 0.1245(4) 0.2381(3) 0.8588(2) 0.0249(8) Uani 1 1 d . . . .
H42A H 0.1314 0.2293 0.8059 0.030 Uiso 1 1 calc R . . .
H42B H 0.1220 0.1751 0.8846 0.030 Uiso 1 1 calc R . . .
C16 C -0.2772(4) 0.0073(3) 0.5014(2) 0.0258(9) Uani 1 1 d . . . .
H16A H -0.1917 0.0063 0.4616 0.031 Uiso 1 1 calc R . . .
H16B H -0.3210 -0.0474 0.4951 0.031 Uiso 1 1 calc R . . .
C8 C -0.1174(4) 0.3633(3) 0.47091(19) 0.0223(8) Uani 1 1 d . . . .
H8A H -0.2035 0.4170 0.4812 0.027 Uiso 1 1 calc R . . .
H8B H -0.1435 0.3137 0.4446 0.027 Uiso 1 1 calc R . . .
C6 C 0.4400(4) -0.0067(3) 0.7461(2) 0.0255(8) Uani 1 1 d . . . .
H6 H 0.4309 0.0586 0.7575 0.031 Uiso 1 1 calc R . . .
C40 C 0.2469(4) 0.2938(3) 0.9502(2) 0.0275(9) Uani 1 1 d . . . .
H40A H 0.3309 0.3205 0.9551 0.033 Uiso 1 1 calc R . . .
H40B H 0.2509 0.2330 0.9798 0.033 Uiso 1 1 calc R . . .
C33 C -0.3828(4) 0.5814(2) 0.8985(2) 0.0234(8) Uani 1 1 d . . . .
H33A H -0.3432 0.6404 0.8874 0.028 Uiso 1 1 calc R . . .
H33B H -0.4198 0.5779 0.9519 0.028 Uiso 1 1 calc R . . .
C21 C -0.6528(4) 0.4460(3) 0.6446(2) 0.0265(9) Uani 1 1 d . . . .
H21A H -0.6705 0.4434 0.5943 0.032 Uiso 1 1 calc R . . .
H21B H -0.7405 0.4355 0.6794 0.032 Uiso 1 1 calc R . . .
C15 C -0.2297(4) -0.0032(3) 0.5750(2) 0.0269(9) Uani 1 1 d . . . .
H15A H -0.1549 -0.0634 0.5765 0.032 Uiso 1 1 calc R . . .
H15B H -0.3139 -0.0082 0.6143 0.032 Uiso 1 1 calc R . . .
C30 C -0.3232(5) 0.2168(3) 1.0038(2) 0.0245(11) Uani 0.844(5) 1 d . P A 1
H30A H -0.3988 0.2769 1.0040 0.029 Uiso 0.844(5) 1 calc R P A 1
H30B H -0.2516 0.2273 1.0322 0.029 Uiso 0.844(5) 1 calc R P A 1
C35 C -0.5656(4) 0.4971(3) 0.8708(2) 0.0257(9) Uani 1 1 d . . . .
H35A H -0.6419 0.5010 0.8414 0.031 Uiso 1 1 calc R . . .
H35B H -0.6105 0.4914 0.9231 0.031 Uiso 1 1 calc R . . .
C28 C -0.2793(6) 0.0394(3) 1.0389(3) 0.0387(14) Uani 0.844(5) 1 d . P A 1
H28A H -0.2090 0.0454 1.0696 0.046 Uiso 0.844(5) 1 calc R P A 1
H28B H -0.3267 -0.0140 1.0597 0.046 Uiso 0.844(5) 1 calc R P A 1
C43 C -0.0011(4) 0.7338(3) 0.7974(2) 0.0291(9) Uani 1 1 d . . . .
H43 H 0.0079 0.7761 0.7522 0.035 Uiso 1 1 calc R . . .
C30A C -0.392(3) 0.2026(17) 0.9619(13) 0.0245(11) Uani 0.156(5) 1 d . P A 2
H30C H -0.4494 0.1816 0.9302 0.029 Uiso 0.156(5) 1 calc R P A 2
H30D H -0.4346 0.2709 0.9739 0.029 Uiso 0.156(5) 1 calc R P A 2
C28A C -0.331(3) 0.0228(19) 1.0011(17) 0.0387(14) Uani 0.156(5) 1 d . P A 2
H28C H -0.3283 -0.0284 1.0400 0.046 Uiso 0.156(5) 1 calc R P A 2
H28D H -0.3973 0.0127 0.9695 0.046 Uiso 0.156(5) 1 calc R P A 2
C29 C -0.3934(5) 0.1330(3) 1.0397(2) 0.0406(12) Uani 1 1 d . . . .
H29A H -0.4412 0.1486 1.0909 0.049 Uiso 0.844(5) 1 calc R P A 1
H29B H -0.4687 0.1250 1.0128 0.049 Uiso 0.844(5) 1 calc R P A 1
H29C H -0.4925 0.1396 1.0693 0.049 Uiso 0.156(5) 1 calc R P A 2
H29D H -0.3274 0.1471 1.0700 0.049 Uiso 0.156(5) 1 calc R P A 2
C26 C -0.1389(4) 0.0981(3) 0.9212(2) 0.0309(9) Uani 1 1 d . . . .
H26A H -0.1041 0.0814 0.8691 0.037 Uiso 1 1 calc R . . .
H26B H -0.0544 0.1053 0.9414 0.037 Uiso 1 1 calc R . . .
C27 C -0.2008(6) 0.0171(3) 0.9621(3) 0.0501(14) Uani 1 1 d . . . .
H27A H -0.2688 -0.0002 0.9345 0.060 Uiso 0.844(5) 1 calc R P A 1
H27B H -0.1206 -0.0400 0.9637 0.060 Uiso 0.844(5) 1 calc R P A 1
H27C H -0.1897 -0.0319 0.9252 0.060 Uiso 0.156(5) 1 calc R P A 2
H27D H -0.1333 -0.0118 0.9955 0.060 Uiso 0.156(5) 1 calc R P A 2

loop_
_atom_site_aniso_label
_atom_site_aniso_U_11
_atom_site_aniso_U_22
_atom_site_aniso_U_33
_atom_site_aniso_U_23
_atom_site_aniso_U_13
_atom_site_aniso_U_12
Pt1 0.01290(7) 0.01186(7) 0.01674(7) -0.00056(5) -0.00045(5) -0.00096(5)
Ru1 0.00971(12) 0.01057(12) 0.01227(13) -0.00033(10) -0.00084(10) -0.00291(10)
Cl2 0.0197(4) 0.0150(4) 0.0168(4) 0.0007(3) -0.0029(3) -0.0087(3)
Cl4 0.0149(4) 0.0220(4) 0.0310(5) 0.0019(4) 0.0002(4) -0.0064(3)
Cl1 0.0145(4) 0.0205(4) 0.0184(4) -0.0008(3) -0.0003(3) -0.0092(3)
Cl3 0.0238(5) 0.0169(4) 0.0448(6) 0.0048(4) 0.0002(4) -0.0069(4)
P1 0.0131(4) 0.0120(4) 0.0135(4) -0.0009(3) -0.0022(3) -0.0034(3)
P2 0.0127(4) 0.0141(4) 0.0126(4) -0.0005(3) -0.0014(3) -0.0023(3)
Cl7 0.0321(5) 0.0332(5) 0.0395(6) 0.0038(5) -0.0027(5) -0.0060(4)
Cl5 0.0787(9) 0.0446(7) 0.0426(7) -0.0119(6) 0.0117(6) -0.0356(7)
Cl6 0.0318(6) 0.0584(8) 0.0488(7) 0.0074(6) -0.0155(5) -0.0061(5)
N1 0.0183(15) 0.0209(15) 0.0170(15) -0.0001(13) -0.0011(12) 0.0002(12)
C23 0.028(2) 0.0151(17) 0.023(2) -0.0006(15) -0.0059(16) -0.0003(15)
C24 0.0134(17) 0.0141(16) 0.0239(19) -0.0008(14) -0.0013(14) -0.0002(13)
C39 0.027(2) 0.029(2) 0.0203(19) -0.0054(16) -0.0063(16) -0.0055(17)
C34 0.028(2) 0.0177(18) 0.034(2) -0.0014(17) -0.0110(18) 0.0028(16)
C1 0.0156(16) 0.0158(16) 0.0119(16) 0.0043(13) -0.0035(13) -0.0079(13)
C32 0.0206(18) 0.0199(18) 0.0205(19) -0.0026(15) -0.0009(15) -0.0082(15)
C36 0.0186(17) 0.0178(17) 0.0205(18) -0.0006(15) -0.0057(15) -0.0041(14)
C19 0.0141(16) 0.0144(16) 0.0176(17) 0.0000(14) -0.0036(14) -0.0013(13)
C12 0.0199(19) 0.027(2) 0.025(2) 0.0106(17) 0.0026(16) -0.0021(16)
C37 0.0129(16) 0.0216(18) 0.0164(17) -0.0045(14) -0.0025(14) -0.0038(14)
C13 0.0145(16) 0.0159(17) 0.0172(17) -0.0054(14) -0.0023(14) -0.0042(14)
C9 0.034(2) 0.0220(19) 0.0161(18) 0.0025(15) 0.0015(16) -0.0091(17)
C38 0.0196(18) 0.0269(19) 0.0156(18) -0.0047(15) -0.0041(14) -0.0019(15)
C3 0.040(2) 0.023(2) 0.031(2) -0.0043(18) -0.003(2) 0.0122(18)
C11 0.020(2) 0.043(3) 0.032(2) 0.009(2) 0.0026(17) -0.0034(18)
C22 0.0216(19) 0.0232(19) 0.0203(19) -0.0019(16) -0.0052(15) 0.0092(15)
C17 0.029(2) 0.032(2) 0.025(2) -0.0089(17) -0.0076(17) -0.0111(17)
C20 0.0140(17) 0.0186(18) 0.029(2) 0.0006(16) -0.0039(15) -0.0027(14)
C25 0.026(2) 0.0186(18) 0.0214(19) 0.0041(15) 0.0030(16) -0.0037(15)
C5 0.020(2) 0.037(2) 0.031(2) 0.0053(19) -0.0065(17) 0.0026(17)
C2 0.030(2) 0.0184(19) 0.028(2) -0.0037(16) -0.0047(17) 0.0006(16)
C4 0.027(2) 0.037(2) 0.030(2) 0.0028(19) -0.0042(18) 0.0100(19)
C31 0.0106(16) 0.0172(17) 0.0158(17) -0.0037(14) 0.0005(13) -0.0014(13)
C14 0.026(2) 0.0168(18) 0.033(2) -0.0049(16) -0.0129(17) -0.0027(15)
C7 0.0140(16) 0.0165(16) 0.0135(16) -0.0019(14) 0.0015(13) -0.0050(13)
C41 0.0172(19) 0.044(2) 0.027(2) -0.0111(19) -0.0024(16) -0.0040(17)
C18 0.031(2) 0.025(2) 0.027(2) -0.0051(17) -0.0108(17) -0.0070(17)
C10 0.026(2) 0.0216(19) 0.0200(19) -0.0022(15) 0.0054(16) -0.0082(16)
C42 0.0151(18) 0.035(2) 0.023(2) -0.0116(17) -0.0013(15) -0.0017(16)
C16 0.029(2) 0.024(2) 0.027(2) -0.0094(17) -0.0022(17) -0.0132(17)
C8 0.0215(19) 0.0258(19) 0.0161(18) 0.0025(15) 0.0006(15) -0.0030(16)
C6 0.024(2) 0.026(2) 0.025(2) 0.0011(17) -0.0048(16) -0.0034(16)
C40 0.0184(19) 0.044(2) 0.022(2) -0.0066(18) -0.0057(16) -0.0086(17)
C33 0.026(2) 0.0168(18) 0.027(2) -0.0039(15) -0.0038(16) -0.0036(15)
C21 0.0177(19) 0.030(2) 0.030(2) -0.0024(18) -0.0051(16) -0.0019(16)
C15 0.035(2) 0.0169(18) 0.031(2) -0.0043(16) -0.0082(18) -0.0076(17)
C30 0.028(2) 0.021(2) 0.019(2) -0.0008(18) 0.0047(18) -0.0035(19)
C35 0.0205(19) 0.0227(19) 0.034(2) -0.0068(17) -0.0101(17) 0.0020(16)
C28 0.054(4) 0.022(2) 0.033(3) 0.013(2) 0.002(3) -0.006(2)
C43 0.034(2) 0.028(2) 0.028(2) 0.0079(17) -0.0059(18) -0.0130(18)
C30A 0.028(2) 0.021(2) 0.019(2) -0.0008(18) 0.0047(18) -0.0035(19)
C28A 0.054(4) 0.022(2) 0.033(3) 0.013(2) 0.002(3) -0.006(2)
C29 0.033(2) 0.035(2) 0.040(3) 0.011(2) 0.017(2) -0.005(2)
C26 0.035(2) 0.022(2) 0.028(2) 0.0016(17) 0.0029(18) 0.0013(17)
C27 0.077(4) 0.019(2) 0.040(3) 0.010(2) 0.011(3) -0.001(2)

loop_
_atom_type_symbol
_atom_type_description
_atom_type_scat_dispersion_real
_atom_type_scat_dispersion_imag
_atom_type_scat_source
C C 0.0033 0.0016 'International Tables Vol C Tables 4.2.6.8 and 6.1.1.4'
H H 0.0000 0.0000 'International Tables Vol C Tables 4.2.6.8 and 6.1.1.4'
Cl Cl 0.1484 0.1585 'International Tables Vol C Tables 4.2.6.8 and 6.1.1.4'
N N 0.0061 0.0033 'International Tables Vol C Tables 4.2.6.8 and 6.1.1.4'
P P 0.1023 0.0942 'International Tables Vol C Tables 4.2.6.8 and 6.1.1.4'
Pt Pt -1.7033 8.3905 'International Tables Vol C Tables 4.2.6.8 and 6.1.1.4'
Ru Ru -1.2594 0.8363 'International Tables Vol C Tables 4.2.6.8 and 6.1.1.4'

loop_
_geom_angle_atom_site_label_1
_geom_angle_atom_site_label_2
_geom_angle_atom_site_label_3
_geom_angle
Cl4 Pt1 Cl3 175.44(4)
N1 Pt1 Cl4 88.46(8)
N1 Pt1 Cl3 90.54(8)
C1 Pt1 Cl4 91.08(10)
C1 Pt1 Cl3 90.53(10)
C1 Pt1 N1 171.87(13)
Cl2 Ru1 Cl1 159.67(3)
Cl2 Ru1 P1 89.29(3)
Cl2 Ru1 P2 86.76(3)
Cl1 Ru1 P1 87.82(3)
Cl1 Ru1 P2 90.05(3)
P1 Ru1 P2 162.69(3)
C1 Ru1 Cl2 100.15(11)
C1 Ru1 Cl1 100.18(11)
C1 Ru1 P1 97.37(11)
C1 Ru1 P2 99.91(11)
C19 P1 Ru1 110.33(11)
C13 P1 Ru1 113.40(11)
C13 P1 C19 103.39(15)
C13 P1 C7 111.92(15)
C7 P1 Ru1 113.47(11)
C7 P1 C19 103.36(15)
C37 P2 Ru1 115.42(11)
C37 P2 C25 111.24(17)
C37 P2 C31 103.53(15)
C25 P2 Ru1 113.61(13)
C25 P2 C31 104.80(15)
C31 P2 Ru1 107.04(11)
C2 N1 Pt1 122.9(3)
C2 N1 C6 117.7(3)
C6 N1 Pt1 119.2(2)
C22 C23 C24 111.0(3)
C23 C24 C19 109.9(3)
C38 C39 C40 110.8(3)
C35 C34 C33 110.6(3)
Ru1 C1 Pt1 172.9(2)
C33 C32 C31 111.2(3)
C35 C36 C31 111.9(3)
C24 C19 P1 113.4(2)
C20 C19 P1 113.9(2)
C20 C19 C24 110.0(3)
C11 C12 C7 110.9(3)
C38 C37 P2 114.7(2)
C42 C37 P2 115.1(2)
C42 C37 C38 110.5(3)
C14 C13 P1 113.8(2)
C14 C13 C18 110.8(3)
C18 C13 P1 115.9(2)
C10 C9 C8 111.3(3)
C39 C38 C37 110.0(3)
C4 C3 C2 119.3(4)
C10 C11 C12 111.1(3)
C21 C22 C23 110.6(3)
C16 C17 C18 111.2(3)
C21 C20 C19 111.4(3)
C30 C25 P2 119.2(3)
C30A C25 P2 123.3(10)
C30A C25 C26 123.3(10)
C26 C25 P2 112.4(2)
C26 C25 C30 112.6(3)
C6 C5 C4 118.9(4)
N1 C2 C3 122.4(4)
C3 C4 C5 119.5(4)
C32 C31 P2 115.3(2)
C32 C31 C36 109.8(3)
C36 C31 P2 109.1(2)
C13 C14 C15 110.9(3)
C12 C7 P1 112.6(2)
C8 C7 P1 116.5(2)
C8 C7 C12 109.7(3)
C40 C41 C42 111.7(3)
C17 C18 C13 109.7(3)
C9 C10 C11 110.7(3)
C37 C42 C41 110.3(3)
C17 C16 C15 110.1(3)
C7 C8 C9 111.1(3)
N1 C6 C5 122.2(4)
C41 C40 C39 111.1(3)
C32 C33 C34 111.7(3)
C22 C21 C20 111.3(3)
C16 C15 C14 111.7(3)
C25 C30 C29 109.7(3)
C34 C35 C36 111.6(3)
C27 C28 C29 110.3(4)
Cl5 C43 Cl7 110.0(2)
Cl6 C43 Cl7 111.1(2)
Cl6 C43 Cl5 110.5(2)
C25 C30A C29 108.0(15)
C27 C28A C29 110(2)
C28 C29 C30 110.6(4)
C30A C29 C28A 98.6(13)
C27 C26 C25 112.5(3)
C28 C27 C26 114.7(4)
C28A C27 C26 127.3(12)

loop_
_geom_bond_atom_site_label_1
_geom_bond_atom_site_label_2
_geom_bond_distance
Pt1 Cl4 2.2901(8)
Pt1 Cl3 2.2971(9)
Pt1 N1 2.097(3)
Pt1 C1 1.882(3)
Ru1 Cl2 2.3510(8)
Ru1 Cl1 2.3517(8)
Ru1 P1 2.4244(9)
Ru1 P2 2.4489(9)
Ru1 C1 1.679(3)
P1 C19 1.856(3)
P1 C13 1.847(3)
P1 C7 1.852(3)
P2 C37 1.847(3)
P2 C25 1.851(3)
P2 C31 1.865(3)
Cl7 C43 1.760(4)
Cl5 C43 1.758(4)
Cl6 C43 1.738(4)
N1 C2 1.341(4)
N1 C6 1.361(5)
C23 C24 1.529(4)
C23 C22 1.524(5)
C24 C19 1.538(4)
C39 C38 1.514(5)
C39 C40 1.524(5)
C34 C33 1.524(5)
C34 C35 1.507(5)
C32 C31 1.528(4)
C32 C33 1.517(5)
C36 C31 1.536(5)
C36 C35 1.525(5)
C19 C20 1.532(4)
C12 C11 1.528(5)
C12 C7 1.531(5)
C37 C38 1.538(5)
C37 C42 1.523(5)
C13 C14 1.526(5)
C13 C18 1.538(5)
C9 C10 1.508(5)
C9 C8 1.527(5)
C3 C2 1.382(5)
C3 C4 1.362(6)
C11 C10 1.521(5)
C22 C21 1.523(5)
C17 C18 1.532(5)
C17 C16 1.515(5)
C20 C21 1.527(5)
C25 C30 1.511(5)
C25 C30A 1.39(2)
C25 C26 1.508(5)
C5 C4 1.379(6)
C5 C6 1.376(5)
C14 C15 1.526(5)
C7 C8 1.522(5)
C41 C42 1.524(5)
C41 C40 1.518(5)
C16 C15 1.518(5)
C30 C29 1.547(6)
C28 C29 1.523(6)
C28 C27 1.499(7)
C30A C29 1.69(2)
C28A C29 1.71(3)
C28A C27 1.30(3)
C26 C27 1.505(5)
